data_7248363
loop_
_publ_author_name
'Zheng, He'
'Li, Yan-Xue'
'Xiong, Wen-Chao'
'Wang, Xing-Cong'
'Gong, Shan-Shan'
'Pu, Shouzhi'
'Shi, Rongwei'
'Sun, Qi'

_publ_section_title
;
 Mechanistic insights into diversified photoluminescence behaviours of
 BF<sub>2</sub> complexes of <i>N</i>-benzoyl 2-aminobenzothiazoles.
;
_journal_issue 15
_journal_name_full 'Physical chemistry chemical physics : PCCP'
_journal_page_first 11611
_journal_page_last 11617
_journal_paper_doi 10.1039/d4cp00101j
_journal_volume 26
_journal_year 2024
_chemical_formula_moiety 'C15 H11 B F2 N2 O2 S'
_chemical_formula_sum 'C15 H11 B F2 N2 O2 S'
_chemical_formula_weight 332.13
_space_group_crystal_system monoclinic
_space_group_IT_number 14
_space_group_name_Hall '-P 2yn'
_space_group_name_H-M_alt 'P 1 21/n 1'
_atom_sites_solution_hydrogens geom
_atom_sites_solution_primary dual
_audit_creation_date 2023-09-09
_audit_creation_method
;
Olex2 1.3
(compiled 2020.02.04 svn.rd84adfe8 for OlexSys, GUI svn.r6032)
;
_audit_update_record
;
2023-09-17 deposited with the CCDC.	2024-02-15 downloaded from the CCDC.
;
_cell_angle_alpha 90
_cell_angle_beta 105.1090(10)
_cell_angle_gamma 90
_cell_formula_units_Z 4
_cell_length_a 7.1570(10)
_cell_length_b 15.2480(7)
_cell_length_c 13.6954(14)
_cell_measurement_reflns_used 2216
_cell_measurement_temperature 296.15
_cell_measurement_theta_max 26.458
_cell_measurement_theta_min 2.671
_cell_volume 1442.9(3)
_computing_cell_refinement 'SAINT v8.34A (Bruker, 2013)'
_computing_data_reduction 'SAINT v8.34A (Bruker, 2013)'
_computing_molecular_graphics 'Olex2 1.3 (Dolomanov et al., 2009)'
_computing_publication_material 'Olex2 1.3 (Dolomanov et al., 2009)'
_computing_structure_refinement 'SHELXL 2018/3 (Sheldrick, 2015)'
_computing_structure_solution 'SHELXT 2018/2 (Sheldrick, 2018)'
_diffrn_ambient_temperature 296.15
_diffrn_measured_fraction_theta_full 0.981
_diffrn_measured_fraction_theta_max 0.978
_diffrn_measurement_device_type 'CCD area detector'
_diffrn_radiation_type MoK\a
_diffrn_radiation_wavelength 0.71073
_diffrn_reflns_av_R_equivalents 0.0373
_diffrn_reflns_av_unetI/netI 0.0465
_diffrn_reflns_Laue_measured_fraction_full 0.981
_diffrn_reflns_Laue_measured_fraction_max 0.978
_diffrn_reflns_limit_h_max 8
_diffrn_reflns_limit_h_min -8
_diffrn_reflns_limit_k_max 19
_diffrn_reflns_limit_k_min -17
_diffrn_reflns_limit_l_max 11
_diffrn_reflns_limit_l_min -17
_diffrn_reflns_number 7878
_diffrn_reflns_point_group_measured_fraction_full 0.981
_diffrn_reflns_point_group_measured_fraction_max 0.978
_diffrn_reflns_theta_full 25.242
_diffrn_reflns_theta_max 26.371
_diffrn_reflns_theta_min 2.672
_diffrn_source_current 30.0
_diffrn_source_power 1.5
_diffrn_source_voltage 50.0
_exptl_absorpt_coefficient_mu 0.256
_exptl_absorpt_correction_T_max 0.7454
_exptl_absorpt_correction_T_min 0.6727
_exptl_absorpt_correction_type multi-scan
_exptl_crystal_colour yellow
_exptl_crystal_density_diffrn 1.529
_exptl_crystal_description BLOCK
_exptl_crystal_F_000 680
_exptl_crystal_recrystallization_method 'Re-crystallisation from solvent'
_refine_diff_density_max 0.733
_refine_diff_density_min -0.639
_refine_diff_density_rms 0.159
_refine_ls_extinction_method none
_refine_ls_goodness_of_fit_ref 1.121
_refine_ls_hydrogen_treatment constr
_refine_ls_matrix_type full
_refine_ls_number_parameters 209
_refine_ls_number_reflns 2878
_refine_ls_number_restraints 0
_refine_ls_restrained_S_all 1.121
_refine_ls_R_factor_all 0.1862
_refine_ls_R_factor_gt 0.1677
_refine_ls_shift/su_max 0.000
_refine_ls_shift/su_mean 0.000
_refine_ls_structure_factor_coef Fsqd
_refine_ls_weighting_details 'w=1/[\s^2^(Fo^2^)+(0.0660P)^2^+32.5471P] where P=(Fo^2^+2Fc^2^)/3'
_refine_ls_weighting_scheme calc
_refine_ls_wR_factor_gt 0.3992
_refine_ls_wR_factor_ref 0.4063
_reflns_Friedel_coverage 0.000
_reflns_number_gt 2228
_reflns_number_total 2878
_reflns_threshold_expression 'I > 2\s(I)'
_cod_data_source_file d4cp00101j2.cif
_cod_data_source_block 230504sunq4_0m
_cod_depositor_comments 'Adding full bibliography for 7248361--7248363.cif.'
_cod_database_code 7248363
_shelx_shelxl_version_number 2018/3
_shelx_space_group_comment
;
The symmetry employed for this shelxl refinement is uniquely defined
by the following loop, which should always be used as a source of
symmetry information in preference to the above space-group names.
They are only intended as comments.
;
_olex2_refinement_description
;
1. Fixed Uiso
 At 1.2 times of:
  All C(H) groups
 At 1.5 times of:
  All C(H,H,H) groups
2.a Aromatic/amide H refined with riding coordinates:
 C00B(H00B), C00C(H00C), C00D(H00D), C00E(H00E), C00G(H00G), C00I(H00I),
 C00J(H00J), C00K(H00K)
2.b Idealised Me refined as rotating group:
 C00M(H00A,H00F,H00H)
;
_smtbx_masks_void_probe_radius 1.2
_smtbx_masks_void_truncation_radius 1.2
_olex2_submission_special_instructions 'No special instructions were received'

loop_
_space_group_symop_operation_xyz
'x, y, z'
'-x+1/2, y+1/2, -z+1/2'
'-x, -y, -z'
'x-1/2, -y-1/2, z-1/2'

loop_
_atom_site_label
_atom_site_type_symbol
_atom_site_fract_x
_atom_site_fract_y
_atom_site_fract_z
_atom_site_U_iso_or_equiv
_atom_site_adp_type
_atom_site_occupancy
_atom_site_site_symmetry_order
_atom_site_calc_flag
_atom_site_refinement_flags_posn
_atom_site_refinement_flags_adp
_atom_site_refinement_flags_occupancy
_atom_site_disorder_assembly
_atom_site_disorder_group
S001 S 0.8639(5) 0.6607(2) 0.6061(2) 0.0435(8) Uani 1 1 d . . . . .
F002 F 0.4919(13) 0.5848(5) 0.2707(5) 0.069(2) Uani 1 1 d . . . . .
O003 O 0.6583(14) 0.4687(5) 0.3639(6) 0.053(2) Uani 1 1 d . . . . .
N004 N 0.7445(12) 0.6178(5) 0.4186(6) 0.0319(19) Uani 1 1 d . . . . .
O005 O 0.6536(14) 0.0869(5) 0.5297(7) 0.056(2) Uani 1 1 d . . . . .
F006 F 0.7996(15) 0.5588(5) 0.2656(6) 0.078(3) Uani 1 1 d . . . . .
N007 N 0.7706(13) 0.4991(6) 0.5341(7) 0.039(2) Uani 1 1 d . . . . .
C008 C 0.7717(15) 0.7102(7) 0.4211(8) 0.035(2) Uani 1 1 d . . . . .
C009 C 0.8327(14) 0.7438(7) 0.5162(8) 0.036(2) Uani 1 1 d . . . . .
C00A C 0.7109(16) 0.4459(7) 0.4588(8) 0.036(2) Uani 1 1 d . . . . .
C00B C 0.8652(16) 0.8317(8) 0.5316(9) 0.043(3) Uani 1 1 d . . . . .
H00B H 0.911707 0.853999 0.596603 0.052 Uiso 1 1 calc R U . . .
C00C C 0.7364(17) 0.7633(7) 0.3374(8) 0.042(3) Uani 1 1 d . . . . .
H00C H 0.693045 0.739831 0.272807 0.051 Uiso 1 1 calc R U . . .
C00D C 0.7672(19) 0.8542(7) 0.3514(9) 0.047(3) Uani 1 1 d . . . . .
H00D H 0.747036 0.891440 0.295882 0.057 Uiso 1 1 calc R U . . .
C00E C 0.8275(17) 0.8873(8) 0.4482(9) 0.045(3) Uani 1 1 d . . . . .
H00E H 0.843211 0.947485 0.457804 0.054 Uiso 1 1 calc R U . . .
C00F C 0.6683(17) 0.1744(8) 0.5212(10) 0.046(3) Uani 1 1 d . . . . .
C00G C 0.7436(17) 0.3208(7) 0.5780(9) 0.042(3) Uani 1 1 d . . . . .
H00G H 0.787794 0.359667 0.631357 0.050 Uiso 1 1 calc R U . . .
C00H C 0.6917(17) 0.3511(7) 0.4797(8) 0.041(3) Uani 1 1 d . . . . .
C00I C 0.6294(18) 0.2928(8) 0.4015(9) 0.048(3) Uani 1 1 d . . . . .
H00I H 0.594514 0.313364 0.335288 0.058 Uiso 1 1 calc R U . . .
C00J C 0.7295(16) 0.2325(8) 0.5965(9) 0.044(3) Uani 1 1 d . . . . .
H00J H 0.763450 0.212554 0.662938 0.052 Uiso 1 1 calc R U . . .
C00K C 0.6179(19) 0.2043(8) 0.4196(9) 0.051(3) Uani 1 1 d . . . . .
H00K H 0.577823 0.165039 0.366299 0.061 Uiso 1 1 calc R U . . .
C00L C 0.7858(16) 0.5848(8) 0.5130(9) 0.045(3) Uani 1 1 d . . . . .
C00M C 0.700(2) 0.0492(9) 0.6311(11) 0.067(4) Uani 1 1 d . . . . .
H00A H 0.719806 -0.012851 0.627026 0.100 Uiso 1 1 calc R U . . .
H00F H 0.595586 0.059809 0.661395 0.100 Uiso 1 1 calc R U . . .
H00H H 0.816278 0.075780 0.671730 0.100 Uiso 1 1 calc R U . . .
B00N B 0.668(2) 0.5583(9) 0.3250(10) 0.046(3) Uani 1 1 d . . . . .

loop_
_atom_site_aniso_label
_atom_site_aniso_U_11
_atom_site_aniso_U_22
_atom_site_aniso_U_33
_atom_site_aniso_U_23
_atom_site_aniso_U_13
_atom_site_aniso_U_12
S001 0.0515(17) 0.0445(16) 0.0306(13) -0.0023(12) 0.0040(11) -0.0005(14)
F002 0.090(6) 0.050(4) 0.047(4) -0.008(3) -0.018(4) -0.004(4)
O003 0.081(6) 0.034(4) 0.034(4) -0.006(3) -0.001(4) -0.008(4)
N004 0.034(5) 0.030(4) 0.028(4) 0.000(3) 0.001(3) -0.003(4)
O005 0.071(6) 0.033(4) 0.067(6) 0.012(4) 0.023(5) 0.004(4)
F006 0.138(8) 0.052(5) 0.060(5) -0.011(4) 0.054(5) -0.014(5)
N007 0.042(5) 0.036(5) 0.036(5) 0.004(4) 0.004(4) 0.001(4)
C008 0.032(5) 0.035(6) 0.037(5) -0.006(4) 0.008(4) -0.007(4)
C009 0.024(5) 0.038(6) 0.043(6) 0.001(5) 0.005(4) 0.004(4)
C00A 0.037(6) 0.032(5) 0.035(5) -0.002(4) 0.001(4) 0.003(5)
C00B 0.042(6) 0.041(6) 0.043(6) -0.015(5) 0.006(5) -0.010(5)
C00C 0.053(7) 0.033(6) 0.035(5) -0.008(5) 0.001(5) -0.002(5)
C00D 0.061(8) 0.033(6) 0.048(6) 0.010(5) 0.013(6) 0.016(5)
C00E 0.047(7) 0.033(6) 0.059(7) -0.005(5) 0.020(6) -0.003(5)
C00F 0.038(6) 0.039(7) 0.061(7) 0.006(5) 0.012(5) 0.004(5)
C00G 0.047(7) 0.034(6) 0.046(6) -0.003(5) 0.017(5) -0.001(5)
C00H 0.042(6) 0.038(6) 0.044(6) 0.004(5) 0.014(5) 0.008(5)
C00I 0.056(7) 0.051(7) 0.034(6) -0.003(5) 0.006(5) 0.004(6)
C00J 0.042(6) 0.047(7) 0.040(6) 0.003(5) 0.007(5) 0.001(5)
C00K 0.061(8) 0.047(7) 0.044(6) -0.003(5) 0.014(6) -0.007(6)
C00L 0.037(6) 0.055(7) 0.047(6) 0.012(5) 0.021(5) 0.014(5)
C00M 0.086(11) 0.048(8) 0.065(9) 0.028(7) 0.017(8) 0.021(7)
B00N 0.059(9) 0.039(7) 0.037(7) -0.001(6) 0.009(6) 0.008(6)

loop_
_atom_type_symbol
_atom_type_description
_atom_type_scat_dispersion_real
_atom_type_scat_dispersion_imag
_atom_type_scat_source
C C 0.0033 0.0016 'International Tables Vol C Tables 4.2.6.8 and 6.1.1.4'
H H 0.0000 0.0000 'International Tables Vol C Tables 4.2.6.8 and 6.1.1.4'
B B 0.0013 0.0007 'International Tables Vol C Tables 4.2.6.8 and 6.1.1.4'
F F 0.0171 0.0103 'International Tables Vol C Tables 4.2.6.8 and 6.1.1.4'
N N 0.0061 0.0033 'International Tables Vol C Tables 4.2.6.8 and 6.1.1.4'
O O 0.0106 0.0060 'International Tables Vol C Tables 4.2.6.8 and 6.1.1.4'
S S 0.1246 0.1234 'International Tables Vol C Tables 4.2.6.8 and 6.1.1.4'

loop_
_geom_angle_atom_site_label_1
_geom_angle_atom_site_label_2
_geom_angle_atom_site_label_3
_geom_angle
_geom_angle_site_symmetry_1
_geom_angle_site_symmetry_3
_geom_angle_publ_flag
C00L S001 C009 90.5(5) . . ?
C00A O003 B00N 125.4(9) . . ?
C008 N004 B00N 128.1(9) . . ?
C00L N004 C008 110.6(9) . . ?
C00L N004 B00N 121.2(10) . . ?
C00F O005 C00M 118.0(11) . . ?
C00A N007 C00L 117.7(10) . . ?
C009 C008 N004 113.8(10) . . ?
C009 C008 C00C 121.4(10) . . ?
C00C C008 N004 124.8(9) . . ?
C008 C009 S001 110.7(8) . . ?
C008 C009 C00B 121.0(11) . . ?
C00B C009 S001 128.3(9) . . ?
O003 C00A C00H 115.8(9) . . ?
N007 C00A O003 125.3(10) . . ?
N007 C00A C00H 118.9(10) . . ?
C009 C00B H00B 120.6 . . ?
C009 C00B C00E 118.8(10) . . ?
C00E C00B H00B 120.6 . . ?
C008 C00C H00C 120.7 . . ?
C008 C00C C00D 118.6(10) . . ?
C00D C00C H00C 120.7 . . ?
C00C C00D H00D 120.3 . . ?
C00E C00D C00C 119.3(11) . . ?
C00E C00D H00D 120.3 . . ?
C00B C00E H00E 119.6 . . ?
C00D C00E C00B 120.8(11) . . ?
C00D C00E H00E 119.6 . . ?
O005 C00F C00K 113.5(11) . . ?
C00J C00F O005 127.2(12) . . ?
C00J C00F C00K 119.3(11) . . ?
C00H C00G H00G 120.3 . . ?
C00H C00G C00J 119.5(11) . . ?
C00J C00G H00G 120.3 . . ?
C00G C00H C00A 119.9(10) . . ?
C00I C00H C00A 120.4(10) . . ?
C00I C00H C00G 119.6(11) . . ?
C00H C00I H00I 119.5 . . ?
C00H C00I C00K 121.0(11) . . ?
C00K C00I H00I 119.5 . . ?
C00F C00J C00G 121.9(11) . . ?
C00F C00J H00J 119.1 . . ?
C00G C00J H00J 119.1 . . ?
C00F C00K H00K 120.7 . . ?
C00I C00K C00F 118.7(11) . . ?
C00I C00K H00K 120.7 . . ?
N004 C00L S001 114.3(9) . . ?
N004 C00L N007 123.9(11) . . ?
N007 C00L S001 121.8(9) . . ?
O005 C00M H00A 109.5 . . ?
O005 C00M H00F 109.5 . . ?
O005 C00M H00H 109.5 . . ?
H00A C00M H00F 109.5 . . ?
H00A C00M H00H 109.5 . . ?
H00F C00M H00H 109.5 . . ?
F002 B00N O003 110.6(11) . . ?
F002 B00N N004 111.0(10) . . ?
F002 B00N F006 110.6(11) . . ?
O003 B00N N004 106.5(9) . . ?
F006 B00N O003 108.6(10) . . ?
F006 B00N N004 109.4(11) . . ?

loop_
_geom_bond_atom_site_label_1
_geom_bond_atom_site_label_2
_geom_bond_distance
_geom_bond_site_symmetry_2
_geom_bond_publ_flag
S001 C009 1.739(11) . ?
S001 C00L 1.705(13) . ?
F002 B00N 1.348(16) . ?
O003 C00A 1.302(13) . ?
O003 B00N 1.475(16) . ?
N004 C008 1.422(13) . ?
N004 C00L 1.346(13) . ?
N004 B00N 1.548(15) . ?
O005 C00F 1.345(14) . ?
O005 C00M 1.459(15) . ?
F006 B00N 1.396(17) . ?
N007 C00A 1.293(13) . ?
N007 C00L 1.350(15) . ?
C008 C009 1.362(14) . ?
C008 C00C 1.372(15) . ?
C009 C00B 1.367(15) . ?
C00A C00H 1.488(15) . ?
C00B H00B 0.9300 . ?
C00B C00E 1.391(16) . ?
C00C H00C 0.9300 . ?
C00C C00D 1.407(15) . ?
C00D H00D 0.9300 . ?
C00D C00E 1.378(16) . ?
C00E H00E 0.9300 . ?
C00F C00J 1.343(16) . ?
C00F C00K 1.419(17) . ?
C00G H00G 0.9300 . ?
C00G C00H 1.379(15) . ?
C00G C00J 1.379(16) . ?
C00H C00I 1.374(16) . ?
C00I H00I 0.9300 . ?
C00I C00K 1.378(17) . ?
C00J H00J 0.9300 . ?
C00K H00K 0.9300 . ?
C00M H00A 0.9600 . ?
C00M H00F 0.9600 . ?
C00M H00H 0.9600 . ?

loop_
_geom_torsion_atom_site_label_1
_geom_torsion_atom_site_label_2
_geom_torsion_atom_site_label_3
_geom_torsion_atom_site_label_4
_geom_torsion
_geom_torsion_site_symmetry_1
_geom_torsion_site_symmetry_2
_geom_torsion_site_symmetry_3
_geom_torsion_site_symmetry_4
_geom_torsion_publ_flag
S001 C009 C00B C00E -179.0(9) . . . . ?
O003 C00A C00H C00G -179.9(10) . . . . ?
O003 C00A C00H C00I 2.6(17) . . . . ?
N004 C008 C009 S001 1.4(12) . . . . ?
N004 C008 C009 C00B -179.9(10) . . . . ?
N004 C008 C00C C00D 179.1(11) . . . . ?
O005 C00F C00J C00G 178.1(12) . . . . ?
O005 C00F C00K C00I -179.3(12) . . . . ?
N007 C00A C00H C00G -2.2(17) . . . . ?
N007 C00A C00H C00I -179.7(11) . . . . ?
C008 N004 C00L S001 -1.9(11) . . . . ?
C008 N004 C00L N007 179.1(10) . . . . ?
C008 N004 B00N F002 -56.7(16) . . . . ?
C008 N004 B00N O003 -177.2(10) . . . . ?
C008 N004 B00N F006 65.7(15) . . . . ?
C008 C009 C00B C00E 2.5(17) . . . . ?
C008 C00C C00D C00E -1.4(19) . . . . ?
C009 S001 C00L N004 2.3(9) . . . . ?
C009 S001 C00L N007 -178.7(10) . . . . ?
C009 C008 C00C C00D 0.9(18) . . . . ?
C009 C00B C00E C00D -3.0(18) . . . . ?
C00A O003 B00N F002 -122.8(12) . . . . ?
C00A O003 B00N N004 -2.0(17) . . . . ?
C00A O003 B00N F006 115.7(12) . . . . ?
C00A N007 C00L S001 -179.7(8) . . . . ?
C00A N007 C00L N004 -0.8(17) . . . . ?
C00A C00H C00I C00K 177.5(12) . . . . ?
C00C C008 C009 S001 179.8(9) . . . . ?
C00C C008 C009 C00B -1.5(17) . . . . ?
C00C C00D C00E C00B 2.5(19) . . . . ?
C00G C00H C00I C00K 0.0(19) . . . . ?
C00H C00G C00J C00F 0.7(19) . . . . ?
C00H C00I C00K C00F 1(2) . . . . ?
C00J C00F C00K C00I -1.4(19) . . . . ?
C00J C00G C00H C00A -178.5(11) . . . . ?
C00J C00G C00H C00I -1.0(18) . . . . ?
C00K C00F C00J C00G 0.5(19) . . . . ?
C00L S001 C009 C008 -2.0(8) . . . . ?
C00L S001 C009 C00B 179.3(11) . . . . ?
C00L N004 C008 C009 0.2(13) . . . . ?
C00L N004 C008 C00C -178.0(11) . . . . ?
C00L N004 B00N F002 119.7(12) . . . . ?
C00L N004 B00N O003 -0.7(15) . . . . ?
C00L N004 B00N F006 -117.9(11) . . . . ?
C00L N007 C00A O003 -2.2(18) . . . . ?
C00L N007 C00A C00H -179.7(10) . . . . ?
C00M O005 C00F C00J 2.9(19) . . . . ?
C00M O005 C00F C00K -179.4(11) . . . . ?
B00N O003 C00A N007 4(2) . . . . ?
B00N O003 C00A C00H -178.7(11) . . . . ?
B00N N004 C008 C009 177.0(10) . . . . ?
B00N N004 C008 C00C -1.3(18) . . . . ?
B00N N004 C00L S001 -178.9(9) . . . . ?
B00N N004 C00L N007 2.1(17) . . . . ?
